data_4024099
loop_
_publ_author_name
'Andrei S. Batsanov'
'Christophe Grosjean'
'Thorben Sch\"utz'
'Andrew Whiting'

_publ_contact_author 'Andrei S.Batsanov'
_publ_contact_author_email a.s.batsanov@durham.ac.uk
_publ_section_title
;
 A (-)-Sparteine-Directed Highly Enantioselective Synthesis
 of Boroproline. Solid- and Solution-State Structure and Properties
;
_journal_name_full 'Journal of Organic Chemistry'
_journal_page_first 6276
_journal_page_last 6279
_journal_paper_doi 10.1021/jo0708792
_journal_volume 72
_journal_year 2007
_chemical_absolute_configuration syn
_chemical_formula_moiety 'C23 H28 B N O4'
_chemical_formula_sum 'C23 H28 B N O4'
_chemical_formula_weight 393.27
_chemical_name_systematic
; (S)-2-{(4S,5S)-4,5-diphenyl-[1,3,2]dioxaborolan-2-yl}- 
 pyrrolidine-1-carboxylic acid tert-butyl ester 
;
_space_group_IT_number 4
_symmetry_cell_setting monoclinic
_symmetry_space_group_name_Hall 'P 2yb'
_symmetry_space_group_name_H-M 'P 1 21 1'
_atom_sites_solution_hydrogens geom
_atom_sites_solution_primary direct
_atom_sites_solution_secondary difmap
_audit_creation_method SHELXL-97
_cell_angle_alpha 90.00
_cell_angle_beta 91.19(1)
_cell_angle_gamma 90.00
_cell_formula_units_Z 2
_cell_length_a 10.8981(10)
_cell_length_b 8.7698(8)
_cell_length_c 10.9656(10)
_cell_measurement_reflns_used 6541
_cell_measurement_temperature 120(2)
_cell_measurement_theta_max 29.99
_cell_measurement_theta_min 2.61
_cell_volume 1047.8(2)
_computing_cell_refinement 'SAINT version 6.45A (Bruker, 2003)'
_computing_data_collection 'SMART version 5.049 (Bruker, 1998)'
_computing_data_reduction 'SAINT version 6.45A (Bruker, 2003)'
_computing_molecular_graphics 'SHELXTL version 6.14 (Bruker, 2003)'
_computing_publication_material 'SHELXTL version 6.14 (Bruker, 2003)'
_computing_structure_refinement 'SHELXTL version 6.14 (Bruker, 2003)'
_computing_structure_solution 'SHELXTL version 6.14 (Bruker, 2003)'
_diffrn_ambient_temperature 120(2)
_diffrn_detector_area_resol_mean 8
_diffrn_measured_fraction_theta_full 0.996
_diffrn_measured_fraction_theta_max 0.972
_diffrn_measurement_device_type 'Siemens SMART 1K CCD area detector'
_diffrn_measurement_method '\w scans'
_diffrn_radiation_monochromator graphite
_diffrn_radiation_source 'fine-focus sealed tube'
_diffrn_radiation_type MoK\a
_diffrn_radiation_wavelength 0.71073
_diffrn_reflns_av_R_equivalents 0.0380
_diffrn_reflns_av_sigmaI/netI 0.0351
_diffrn_reflns_limit_h_max 15
_diffrn_reflns_limit_h_min -14
_diffrn_reflns_limit_k_max 12
_diffrn_reflns_limit_k_min -12
_diffrn_reflns_limit_l_max 15
_diffrn_reflns_limit_l_min -14
_diffrn_reflns_number 12843
_diffrn_reflns_theta_full 29.00
_diffrn_reflns_theta_max 30.01
_diffrn_reflns_theta_min 1.86
_diffrn_standards_number 0
_exptl_absorpt_coefficient_mu 0.084
_exptl_absorpt_correction_type none
_exptl_crystal_colour colourless
_exptl_crystal_density_diffrn 1.247
_exptl_crystal_density_method 'not measured'
_exptl_crystal_description plate
_exptl_crystal_F_000 420
_exptl_crystal_size_max 0.30
_exptl_crystal_size_mid 0.17
_exptl_crystal_size_min 0.06
_refine_diff_density_max 0.219
_refine_diff_density_min -0.183
_refine_diff_density_rms 0.038
_refine_ls_abs_structure_details 'undeterminable, all \Df" set to 0, Friedel equivalents merged'
_refine_ls_extinction_method none
_refine_ls_goodness_of_fit_ref 1.042
_refine_ls_hydrogen_treatment refall
_refine_ls_matrix_type full
_refine_ls_number_parameters 374
_refine_ls_number_reflns 3156
_refine_ls_number_restraints 1
_refine_ls_restrained_S_all 1.041
_refine_ls_R_factor_all 0.0497
_refine_ls_R_factor_gt 0.0376
_refine_ls_shift/su_max 0.001
_refine_ls_shift/su_mean 0.000
_refine_ls_structure_factor_coef Fsqd
_refine_ls_weighting_details 'calc w=1/[\s^2^(Fo^2^)+(0.0382P)^2^+0.1624P] where P=(Fo^2^+2Fc^2^)/3'
_refine_ls_weighting_scheme calc
_refine_ls_wR_factor_gt 0.0791
_refine_ls_wR_factor_ref 0.0840
_reflns_Friedel_coverage 0.78
_reflns_number_gt 2716
_reflns_number_total 3156
_reflns_threshold_expression I>2\s(I)
_cod_data_source_file jo0708792rom20070426_030341_2.cif
_cod_data_source_block (S)-9
_cod_depositor_comments
;
The following automatic conversions were performed:
'_symmetry_cell_setting' value 'Monoclinic' changed to 'monoclinic'
according to '/home/saulius/struct/CIF-dictionaries/cif_core.dic'
dictionary named 'cif_core.dic' version 2.4.1 from 2010-06-29.

Automatic conversion script
Id: cif_fix_enum 1527 2010-12-29 10:47:43Z saulius 
;
_cod_original_sg_symbol_H-M 'P 21'
_cod_database_code 4024099

loop_
_symmetry_equiv_pos_as_xyz
'x, y, z'
'-x, y+1/2, -z'

loop_
_atom_site_label
_atom_site_type_symbol
_atom_site_fract_x
_atom_site_fract_y
_atom_site_fract_z
_atom_site_U_iso_or_equiv
_atom_site_adp_type
_atom_site_occupancy
_atom_site_symmetry_multiplicity
_atom_site_calc_flag
_atom_site_refinement_flags
_atom_site_disorder_assembly
_atom_site_disorder_group
O1 O 0.74401(12) 0.28494(16) 0.25459(11) 0.0223(3) Uani 1 1 d . . .
O2 O 0.58046(12) 0.44434(16) 0.21387(11) 0.0221(3) Uani 1 1 d . . .
O3 O 0.75849(12) 0.70642(16) -0.06515(12) 0.0217(3) Uani 1 1 d . . .
O4 O 0.80941(13) 0.56971(17) 0.10671(13) 0.0259(3) Uani 1 1 d . . .
N1 N 0.69219(15) 0.46703(18) -0.04310(13) 0.0222(3) Uani 1 1 d . . .
C1 C 0.75764(17) 0.5815(2) 0.00674(17) 0.0207(4) Uani 1 1 d . . .
C2 C 0.68063(17) 0.3231(2) 0.02650(16) 0.0205(4) Uani 1 1 d . . .
H2 H 0.753(2) 0.260(3) 0.0105(18) 0.019(5) Uiso 1 1 d . . .
C3 C 0.56577(19) 0.2519(2) -0.03383(17) 0.0237(4) Uani 1 1 d . . .
H31 H 0.493(2) 0.297(3) 0.002(2) 0.028(6) Uiso 1 1 d . . .
H32 H 0.566(2) 0.140(3) -0.027(2) 0.025(6) Uiso 1 1 d . . .
C4 C 0.5740(2) 0.3032(3) -0.16653(18) 0.0270(4) Uani 1 1 d . . .
H41 H 0.637(2) 0.244(3) -0.206(2) 0.035(7) Uiso 1 1 d . . .
H42 H 0.499(2) 0.295(3) -0.214(2) 0.034(6) Uiso 1 1 d . . .
C5 C 0.61825(18) 0.4686(2) -0.15690(17) 0.0227(4) Uani 1 1 d . . .
H51 H 0.545(2) 0.541(3) -0.1471(19) 0.023(6) Uiso 1 1 d . . .
H52 H 0.668(2) 0.501(3) -0.2260(19) 0.020(5) Uiso 1 1 d . . .
C6 C 0.83552(18) 0.8387(2) -0.02847(18) 0.0237(4) Uani 1 1 d . . .
C7 C 0.8145(2) 0.9492(3) -0.1331(2) 0.0302(4) Uani 1 1 d . . .
H71 H 0.728(2) 0.977(3) -0.146(2) 0.033(6) Uiso 1 1 d . . .
H72 H 0.861(3) 1.042(4) -0.119(2) 0.045(8) Uiso 1 1 d . . .
H73 H 0.844(3) 0.904(4) -0.214(3) 0.054(8) Uiso 1 1 d . . .
C8 C 0.9696(2) 0.7913(3) -0.0204(3) 0.0381(5) Uani 1 1 d . . .
H81 H 0.993(3) 0.742(4) -0.097(2) 0.052(9) Uiso 1 1 d . . .
H82 H 1.020(3) 0.883(4) -0.013(3) 0.059(9) Uiso 1 1 d . . .
H83 H 0.986(3) 0.722(4) 0.048(3) 0.048(8) Uiso 1 1 d . . .
C9 C 0.7904(2) 0.9061(3) 0.0907(2) 0.0309(5) Uani 1 1 d . . .
H91 H 0.806(3) 0.836(4) 0.158(2) 0.047(8) Uiso 1 1 d . . .
H92 H 0.833(2) 1.002(3) 0.107(2) 0.036(7) Uiso 1 1 d . . .
H93 H 0.699(3) 0.930(4) 0.085(2) 0.050(8) Uiso 1 1 d . . .
C10 C 0.70037(17) 0.3303(2) 0.37286(16) 0.0202(4) Uani 1 1 d . . .
H10 H 0.6635(19) 0.239(3) 0.4113(17) 0.015(5) Uiso 1 1 d . . .
C11 C 0.80313(17) 0.3898(2) 0.45405(17) 0.0235(4) Uani 1 1 d . . .
C12 C 0.8034(2) 0.3565(3) 0.57789(19) 0.0328(5) Uani 1 1 d . . .
H12 H 0.740(2) 0.285(4) 0.606(2) 0.040(7) Uiso 1 1 d . . .
C13 C 0.8933(2) 0.4182(3) 0.6557(2) 0.0416(6) Uani 1 1 d . . .
H13 H 0.891(3) 0.397(4) 0.737(3) 0.053(8) Uiso 1 1 d . . .
C14 C 0.9834(2) 0.5113(3) 0.6103(2) 0.0427(6) Uani 1 1 d . . .
H14 H 1.045(3) 0.559(4) 0.665(2) 0.053(8) Uiso 1 1 d . . .
C15 C 0.9843(2) 0.5428(3) 0.4872(3) 0.0389(5) Uani 1 1 d . . .
H15 H 1.047(3) 0.603(4) 0.453(2) 0.046(8) Uiso 1 1 d . . .
C16 C 0.89433(18) 0.4830(3) 0.4091(2) 0.0302(5) Uani 1 1 d . . .
H16 H 0.894(2) 0.511(3) 0.324(2) 0.034(7) Uiso 1 1 d . . .
C20 C 0.59821(16) 0.4519(2) 0.34412(16) 0.0199(3) Uani 1 1 d . . .
H20 H 0.6282(19) 0.552(3) 0.3663(18) 0.014(5) Uiso 1 1 d . . .
C21 C 0.48144(17) 0.4178(2) 0.40999(16) 0.0202(4) Uani 1 1 d . . .
C22 C 0.46678(18) 0.4731(2) 0.52791(17) 0.0251(4) Uani 1 1 d . . .
H22 H 0.529(2) 0.542(3) 0.5644(19) 0.026(6) Uiso 1 1 d . . .
C23 C 0.3632(2) 0.4348(3) 0.59324(18) 0.0298(4) Uani 1 1 d . . .
H23 H 0.358(2) 0.479(3) 0.675(2) 0.035(7) Uiso 1 1 d . . .
C24 C 0.27357(19) 0.3422(2) 0.5417(2) 0.0288(4) Uani 1 1 d . . .
H24 H 0.202(2) 0.317(3) 0.586(2) 0.031(6) Uiso 1 1 d . . .
C25 C 0.28725(18) 0.2877(3) 0.42398(19) 0.0285(4) Uani 1 1 d . . .
H25 H 0.222(2) 0.221(4) 0.388(2) 0.041(7) Uiso 1 1 d . . .
C26 C 0.39053(17) 0.3254(2) 0.35832(18) 0.0237(4) Uani 1 1 d . . .
H26 H 0.401(2) 0.293(3) 0.276(2) 0.027(6) Uiso 1 1 d . . .
B B 0.6728(2) 0.3569(2) 0.16769(19) 0.0210(4) Uani 1 1 d . . .

loop_
_atom_site_aniso_label
_atom_site_aniso_U_11
_atom_site_aniso_U_22
_atom_site_aniso_U_33
_atom_site_aniso_U_23
_atom_site_aniso_U_13
_atom_site_aniso_U_12
O1 0.0241(7) 0.0217(7) 0.0209(6) -0.0006(6) 0.0003(5) 0.0042(6)
O2 0.0205(6) 0.0260(7) 0.0198(6) 0.0036(6) 0.0006(5) 0.0037(5)
O3 0.0242(7) 0.0190(6) 0.0217(6) 0.0019(5) -0.0008(5) -0.0034(5)
O4 0.0287(7) 0.0244(7) 0.0245(7) 0.0030(6) -0.0039(6) -0.0019(6)
N1 0.0262(8) 0.0193(8) 0.0210(7) 0.0028(6) 0.0007(6) -0.0022(7)
C1 0.0195(8) 0.0200(8) 0.0229(9) 0.0004(7) 0.0046(7) 0.0009(7)
C2 0.0213(9) 0.0182(9) 0.0221(8) 0.0010(7) 0.0012(7) 0.0002(7)
C3 0.0249(9) 0.0228(10) 0.0236(9) 0.0009(8) 0.0003(7) -0.0037(8)
C4 0.0325(11) 0.0258(10) 0.0227(9) -0.0017(8) -0.0009(8) -0.0032(9)
C5 0.0261(9) 0.0219(9) 0.0202(8) 0.0004(7) 0.0008(7) 0.0005(8)
C6 0.0231(9) 0.0196(9) 0.0283(9) 0.0026(8) -0.0027(7) -0.0031(7)
C7 0.0392(12) 0.0218(10) 0.0294(10) 0.0048(9) -0.0025(9) -0.0064(9)
C8 0.0229(10) 0.0310(12) 0.0606(16) 0.0085(12) 0.0008(10) -0.0014(9)
C9 0.0415(13) 0.0230(10) 0.0280(10) -0.0023(8) -0.0038(9) -0.0007(9)
C10 0.0192(8) 0.0202(9) 0.0212(8) 0.0016(7) 0.0020(7) 0.0018(7)
C11 0.0205(9) 0.0260(9) 0.0239(9) 0.0000(8) -0.0008(7) 0.0074(8)
C12 0.0277(10) 0.0441(14) 0.0266(10) 0.0025(9) -0.0001(8) 0.0096(10)
C13 0.0376(12) 0.0608(18) 0.0259(10) -0.0063(11) -0.0077(9) 0.0185(12)
C14 0.0271(11) 0.0566(16) 0.0438(13) -0.0169(12) -0.0164(10) 0.0141(11)
C15 0.0239(11) 0.0432(14) 0.0494(14) -0.0047(11) -0.0073(10) -0.0022(10)
C16 0.0245(10) 0.0355(12) 0.0305(10) 0.0024(9) -0.0039(8) -0.0004(9)
C20 0.0198(8) 0.0186(8) 0.0212(8) -0.0003(7) -0.0021(6) -0.0006(7)
C21 0.0196(8) 0.0185(9) 0.0225(8) 0.0012(7) -0.0011(7) 0.0034(7)
C22 0.0269(9) 0.0253(10) 0.0232(9) -0.0036(8) -0.0001(7) 0.0010(8)
C23 0.0345(11) 0.0315(11) 0.0236(9) 0.0008(9) 0.0060(8) 0.0077(9)
C24 0.0227(9) 0.0270(10) 0.0368(11) 0.0082(9) 0.0067(8) 0.0060(8)
C25 0.0205(9) 0.0285(10) 0.0362(11) 0.0037(9) -0.0021(8) -0.0014(8)
C26 0.0219(9) 0.0240(10) 0.0252(9) -0.0031(8) -0.0017(7) -0.0004(8)
B 0.0212(10) 0.0173(10) 0.0246(10) 0.0021(8) -0.0002(8) -0.0024(8)

loop_
_atom_type_symbol
_atom_type_description
_atom_type_scat_dispersion_real
_atom_type_scat_dispersion_imag
_atom_type_scat_source
C C 0.0033 0.0000 'International Tables Vol C Tables 4.2.6.8 and 6.1.1.4'
H H 0.0000 0.0000 'International Tables Vol C Tables 4.2.6.8 and 6.1.1.4'
B B 0.0013 0.0000 'International Tables Vol C Tables 4.2.6.8 and 6.1.1.4'
N N 0.0061 0.0000 'International Tables Vol C Tables 4.2.6.8 and 6.1.1.4'
O O 0.0106 0.0000 'International Tables Vol C Tables 4.2.6.8 and 6.1.1.4'

loop_
_geom_angle_atom_site_label_1
_geom_angle_atom_site_label_2
_geom_angle_atom_site_label_3
_geom_angle
_geom_angle_site_symmetry_1
_geom_angle_site_symmetry_3
_geom_angle_publ_flag
B O1 C10 107.75(15) . . ?
B O2 C20 107.94(14) . . ?
C1 O3 C6 119.16(14) . . ?
C1 N1 C5 128.02(16) . . ?
C1 N1 C2 118.55(15) . . ?
C5 N1 C2 113.19(15) . . ?
O4 C1 N1 122.13(18) . . ?
O4 C1 O3 125.57(18) . . ?
N1 C1 O3 112.30(16) . . ?
N1 C2 C3 101.65(14) . . ?
N1 C2 B 110.59(15) . . ?
C3 C2 B 115.97(16) . . ?
N1 C2 H2 108.0(13) . . ?
C3 C2 H2 110.3(13) . . ?
B C2 H2 109.9(12) . . ?
C4 C3 C2 103.11(16) . . ?
C4 C3 H31 109.3(15) . . ?
C2 C3 H31 108.4(15) . . ?
C4 C3 H32 111.7(13) . . ?
C2 C3 H32 112.0(13) . . ?
H31 C3 H32 112(2) . . ?
C3 C4 C5 103.78(16) . . ?
C3 C4 H41 109.1(14) . . ?
C5 C4 H41 108.0(16) . . ?
C3 C4 H42 115.4(15) . . ?
C5 C4 H42 112.0(18) . . ?
H41 C4 H42 108(2) . . ?
N1 C5 C4 102.47(15) . . ?
N1 C5 H51 109.2(12) . . ?
C4 C5 H51 110.4(13) . . ?
N1 C5 H52 110.9(12) . . ?
C4 C5 H52 113.7(13) . . ?
H51 C5 H52 109.9(18) . . ?
O3 C6 C7 102.67(15) . . ?
O3 C6 C8 109.90(17) . . ?
C7 C6 C8 110.40(18) . . ?
O3 C6 C9 110.19(16) . . ?
C7 C6 C9 110.73(18) . . ?
C8 C6 C9 112.52(19) . . ?
C6 C7 H71 113.4(15) . . ?
C6 C7 H72 110.2(16) . . ?
H71 C7 H72 108(2) . . ?
C6 C7 H73 111.0(17) . . ?
H71 C7 H73 107(2) . . ?
H72 C7 H73 107(2) . . ?
C6 C8 H81 109.8(17) . . ?
C6 C8 H82 109(2) . . ?
H81 C8 H82 106(3) . . ?
C6 C8 H83 111.6(17) . . ?
H81 C8 H83 110(3) . . ?
H82 C8 H83 111(3) . . ?
C6 C9 H91 110.7(17) . . ?
C6 C9 H92 109.2(15) . . ?
H91 C9 H92 109(2) . . ?
C6 C9 H93 110.9(15) . . ?
H91 C9 H93 110(2) . . ?
H92 C9 H93 107(2) . . ?
O1 C10 C11 111.72(15) . . ?
O1 C10 C20 104.59(13) . . ?
C11 C10 C20 113.46(16) . . ?
O1 C10 H10 107.7(12) . . ?
C11 C10 H10 109.3(12) . . ?
C20 C10 H10 109.9(12) . . ?
C16 C11 C12 119.02(19) . . ?
C16 C11 C10 121.53(17) . . ?
C12 C11 C10 119.38(19) . . ?
C11 C12 C13 120.3(2) . . ?
C11 C12 H12 116.7(15) . . ?
C13 C12 H12 123.0(15) . . ?
C14 C13 C12 120.3(2) . . ?
C14 C13 H13 120.7(19) . . ?
C12 C13 H13 119.0(19) . . ?
C15 C14 C13 119.5(2) . . ?
C15 C14 H14 119.7(18) . . ?
C13 C14 H14 120.8(17) . . ?
C14 C15 C16 120.6(2) . . ?
C14 C15 H15 121.1(17) . . ?
C16 C15 H15 118.3(17) . . ?
C11 C16 C15 120.3(2) . . ?
C11 C16 H16 120.6(15) . . ?
C15 C16 H16 119.1(15) . . ?
O2 C20 C21 111.67(14) . . ?
O2 C20 C10 104.37(14) . . ?
C21 C20 C10 111.81(15) . . ?
O2 C20 H20 109.3(12) . . ?
C21 C20 H20 110.1(13) . . ?
C10 C20 H20 109.4(13) . . ?
C26 C21 C22 119.11(17) . . ?
C26 C21 C20 121.46(17) . . ?
C22 C21 C20 119.34(17) . . ?
C23 C22 C21 120.24(19) . . ?
C23 C22 H22 119.9(13) . . ?
C21 C22 H22 119.9(13) . . ?
C24 C23 C22 120.36(19) . . ?
C24 C23 H23 123.8(15) . . ?
C22 C23 H23 115.8(15) . . ?
C23 C24 C25 119.63(19) . . ?
C23 C24 H24 120.4(14) . . ?
C25 C24 H24 119.9(14) . . ?
C24 C25 C26 120.3(2) . . ?
C24 C25 H25 118.7(15) . . ?
C26 C25 H25 121.0(15) . . ?
C25 C26 C21 120.36(19) . . ?
C25 C26 H26 121.9(14) . . ?
C21 C26 H26 117.7(14) . . ?
O1 B O2 114.23(17) . . ?
O1 B C2 123.61(17) . . ?
O2 B C2 121.46(17) . . ?

loop_
_geom_bond_atom_site_label_1
_geom_bond_atom_site_label_2
_geom_bond_distance
_geom_bond_site_symmetry_2
_geom_bond_publ_flag
O1 B 1.370(2) . ?
O1 C10 1.446(2) . ?
O2 B 1.371(3) . ?
O2 C20 1.439(2) . ?
O3 C1 1.350(2) . ?
O3 C6 1.482(2) . ?
O4 C1 1.227(2) . ?
N1 C1 1.341(2) . ?
N1 C5 1.471(2) . ?
N1 C2 1.482(2) . ?
C2 C3 1.536(3) . ?
C2 B 1.580(3) . ?
C2 H2 0.98(2) . ?
C3 C4 1.528(3) . ?
C3 H31 0.98(3) . ?
C3 H32 0.98(3) . ?
C4 C5 1.531(3) . ?
C4 H41 0.97(3) . ?
C4 H42 0.96(2) . ?
C5 H51 1.02(2) . ?
C5 H52 0.98(2) . ?
C6 C7 1.516(3) . ?
C6 C8 1.520(3) . ?
C6 C9 1.525(3) . ?
C7 H71 0.98(3) . ?
C7 H72 0.97(3) . ?
C7 H73 1.03(3) . ?
C8 H81 0.98(3) . ?
C8 H82 0.97(4) . ?
C8 H83 0.98(3) . ?
C9 H91 0.97(3) . ?
C9 H92 0.98(3) . ?
C9 H93 1.02(3) . ?
C10 C11 1.509(3) . ?
C10 C20 1.569(3) . ?
C10 H10 0.99(2) . ?
C11 C16 1.386(3) . ?
C11 C12 1.389(3) . ?
C12 C13 1.395(3) . ?
C12 H12 0.99(3) . ?
C13 C14 1.378(4) . ?
C13 H13 0.91(3) . ?
C14 C15 1.378(4) . ?
C14 H14 0.99(3) . ?
C15 C16 1.391(3) . ?
C15 H15 0.95(3) . ?
C16 H16 0.96(2) . ?
C20 C21 1.506(3) . ?
C20 H20 0.96(2) . ?
C21 C26 1.391(3) . ?
C21 C22 1.393(3) . ?
C22 C23 1.391(3) . ?
C22 H22 0.99(2) . ?
C23 C24 1.382(3) . ?
C23 H23 0.97(2) . ?
C24 C25 1.387(3) . ?
C24 H24 0.95(3) . ?
C25 C26 1.389(3) . ?
C25 H25 1.00(3) . ?
C26 H26 0.95(2) . ?

loop_
_geom_torsion_atom_site_label_1
_geom_torsion_atom_site_label_2
_geom_torsion_atom_site_label_3
_geom_torsion_atom_site_label_4
_geom_torsion
_geom_torsion_site_symmetry_1
_geom_torsion_site_symmetry_2
_geom_torsion_site_symmetry_3
_geom_torsion_site_symmetry_4
_geom_torsion_publ_flag
C5 N1 C1 O4 175.03(18) . . . . ?
C2 N1 C1 O4 1.2(3) . . . . ?
C5 N1 C1 O3 -4.9(3) . . . . ?
C2 N1 C1 O3 -178.73(15) . . . . ?
C6 O3 C1 O4 5.4(3) . . . . ?
C6 O3 C1 N1 -174.75(15) . . . . ?
C1 N1 C2 C3 159.33(17) . . . . ?
C5 N1 C2 C3 -15.4(2) . . . . ?
C1 N1 C2 B 35.6(2) . . . . ?
C5 N1 C2 B -139.15(16) . . . . ?
N1 C2 C3 C4 33.57(19) . . . . ?
B C2 C3 C4 153.56(17) . . . . ?
C2 C3 C4 C5 -40.3(2) . . . . ?
C1 N1 C5 C4 176.77(19) . . . . ?
C2 N1 C5 C4 -9.1(2) . . . . ?
C3 C4 C5 N1 30.2(2) . . . . ?
C1 O3 C6 C7 178.08(16) . . . . ?
C1 O3 C6 C8 60.6(2) . . . . ?
C1 O3 C6 C9 -63.9(2) . . . . ?
B O1 C10 C11 -127.67(17) . . . . ?
B O1 C10 C20 -4.54(19) . . . . ?
O1 C10 C11 C16 40.5(3) . . . . ?
C20 C10 C11 C16 -77.5(2) . . . . ?
O1 C10 C11 C12 -142.63(19) . . . . ?
C20 C10 C11 C12 99.4(2) . . . . ?
C10 C11 C12 C13 -176.0(2) . . . . ?
C10 C11 C16 C15 176.6(2) . . . . ?
B O2 C20 C21 -131.55(17) . . . . ?
B O2 C20 C10 -10.58(19) . . . . ?
O1 C10 C20 O2 9.22(18) . . . . ?
C11 C10 C20 O2 131.22(15) . . . . ?
O1 C10 C20 C21 130.09(15) . . . . ?
C11 C10 C20 C21 -107.91(18) . . . . ?
O2 C20 C21 C26 27.4(2) . . . . ?
C10 C20 C21 C26 -89.2(2) . . . . ?
O2 C20 C21 C22 -156.09(17) . . . . ?
C10 C20 C21 C22 87.4(2) . . . . ?
C20 C21 C22 C23 -175.89(19) . . . . ?
C20 C21 C26 C25 175.87(19) . . . . ?
C10 O1 B O2 -2.2(2) . . . . ?
C10 O1 B C2 -172.66(17) . . . . ?
C20 O2 B O1 8.6(2) . . . . ?
C20 O2 B C2 179.29(17) . . . . ?
N1 C2 B O1 -130.16(19) . . . . ?
C3 C2 B O1 114.8(2) . . . . ?
N1 C2 B O2 60.0(2) . . . . ?
C3 C2 B O2 -55.0(2) . . . . ?

loop_
_cod_related_entry_id
_cod_related_entry_database
_cod_related_entry_code
1 ChemSpider 30658834
